data_7045064
loop_
_publ_author_name
'Cheng, Ming-Chuan'
'Hua, Shao-An'
'Lv, Qiying'
'Sigrist, Marc'
'Lee, Gene-Hsiang'
'Liu, Yu-Chiao'
'Chiang, Ming-Hsi'
'Peng, Shie-Ming'

_publ_section_title
;
 Stepwise synthesis of the heterotrimetallic chains
 [MRu<sub>2</sub>(dpa)<sub>4</sub>X<sub>2</sub>]<sup>0/1+</sup> using
 group 7 to group 12 transition metal ions and
 [Ru<sub>2</sub>(dpa)<sub>4</sub>Cl].
;
_journal_issue 5
_journal_name_full 'Dalton transactions (Cambridge, England : 2003)'
_journal_page_first 1422
_journal_page_last 1434
_journal_paper_doi 10.1039/c7dt04114d
_journal_volume 47
_journal_year 2018
_chemical_formula_sum 'C42 H35 Cl7 Co F6 N12 P Ru2'
_chemical_formula_weight 1362.01
_space_group_crystal_system monoclinic
_space_group_IT_number 14
_space_group_name_Hall '-P 2yn'
_space_group_name_H-M_alt 'P 1 21/n 1'
_symmetry_space_group_name_Hall '-P 2yn'
_symmetry_space_group_name_H-M 'P 1 21/n 1'
_atom_sites_solution_hydrogens geom
_audit_creation_method SHELXL-2014/7
_audit_update_record
;
2017-10-26 deposited with the CCDC.
2017-12-18 downloaded from the CCDC.
;
_cell_angle_alpha 90
_cell_angle_beta 92.830(3)
_cell_angle_gamma 90
_cell_formula_units_Z 4
_cell_length_a 11.5837(8)
_cell_length_b 21.4250(18)
_cell_length_c 20.3563(17)
_cell_measurement_reflns_used 21845
_cell_measurement_temperature 150(2)
_cell_measurement_theta_max 25.00
_cell_measurement_theta_min 1.38
_cell_volume 5045.9(7)
_computing_cell_refinement DENZO-SMN
_computing_data_collection 'NONIUS COLLECT'
_computing_data_reduction DENZO-SMN
_computing_molecular_graphics 'Bruker SHELXTL'
_computing_publication_material 'Bruker SHELXTL'
_computing_structure_refinement 'SHELXL-2014/7 (Sheldrick, 2014)'
_computing_structure_solution 'SHELXS-97 (Sheldrick 2008)'
_diffrn_ambient_temperature 150(2)
_diffrn_measured_fraction_theta_full 0.991
_diffrn_measured_fraction_theta_max 0.991
_diffrn_measurement_device_type 'NONIUS KappaCCD'
_diffrn_measurement_method '\w scans'
_diffrn_radiation_type MoK\a
_diffrn_radiation_wavelength 0.71073
_diffrn_reflns_av_R_equivalents 0.1025
_diffrn_reflns_av_unetI/netI 0.1730
_diffrn_reflns_Laue_measured_fraction_full 0.991
_diffrn_reflns_Laue_measured_fraction_max 0.991
_diffrn_reflns_limit_h_max 13
_diffrn_reflns_limit_h_min -13
_diffrn_reflns_limit_k_max 25
_diffrn_reflns_limit_k_min -25
_diffrn_reflns_limit_l_max 24
_diffrn_reflns_limit_l_min -24
_diffrn_reflns_number 21845
_diffrn_reflns_point_group_measured_fraction_full 0.991
_diffrn_reflns_point_group_measured_fraction_max 0.991
_diffrn_reflns_theta_full 24.999
_diffrn_reflns_theta_max 24.999
_diffrn_reflns_theta_min 1.381
_exptl_absorpt_coefficient_mu 1.387
_exptl_absorpt_correction_T_max 0.869
_exptl_absorpt_correction_T_min 0.734
_exptl_absorpt_correction_type multi-scan
_exptl_absorpt_process_details 'SORTAV (Blessing, 1995)'
_exptl_crystal_colour dark-brown
_exptl_crystal_density_diffrn 1.793
_exptl_crystal_description plate
_exptl_crystal_F_000 2696
_exptl_crystal_size_max 0.150
_exptl_crystal_size_mid 0.150
_exptl_crystal_size_min 0.020
_refine_diff_density_max 0.929
_refine_diff_density_min -0.731
_refine_diff_density_rms 0.118
_refine_ls_extinction_method none
_refine_ls_goodness_of_fit_ref 1.016
_refine_ls_hydrogen_treatment constr
_refine_ls_matrix_type full
_refine_ls_number_parameters 651
_refine_ls_number_reflns 8810
_refine_ls_number_restraints 26
_refine_ls_restrained_S_all 1.033
_refine_ls_R_factor_all 0.1891
_refine_ls_R_factor_gt 0.0728
_refine_ls_shift/su_max 0.000
_refine_ls_shift/su_mean 0.000
_refine_ls_structure_factor_coef Fsqd
_refine_ls_weighting_details 'w=1/[\s^2^(Fo^2^)+(0.0791P)^2^+3.2234P] where P=(Fo^2^+2Fc^2^)/3'
_refine_ls_weighting_scheme calc
_refine_ls_wR_factor_gt 0.1489
_refine_ls_wR_factor_ref 0.1909
_reflns_Friedel_coverage 0.000
_reflns_number_gt 4001
_reflns_number_total 8810
_reflns_threshold_expression 'I > 2\s(I)'
_cod_data_source_file c7dt04114d2.cif
_cod_data_source_block ic15373
_cod_depositor_comments 'Adding full bibliography for 7045062--7045073.cif.'
_cod_database_code 7045064
_shelx_shelxl_version_number 2014/7
_shelx_space_group_comment
; 
The symmetry employed for this shelxl refinement is uniquely defined 
by the following loop, which should always be used as a source of 
symmetry information in preference to the above space-group names. 
They are only intended as comments. 
;
_shelx_estimated_absorpt_t_min 0.819
_shelx_estimated_absorpt_t_max 0.973

loop_
_space_group_symop_operation_xyz
'x, y, z'
'-x+1/2, y+1/2, -z+1/2'
'-x, -y, -z'
'x-1/2, -y-1/2, z-1/2'

loop_
_atom_site_label
_atom_site_type_symbol
_atom_site_fract_x
_atom_site_fract_y
_atom_site_fract_z
_atom_site_U_iso_or_equiv
_atom_site_adp_type
_atom_site_occupancy
_atom_site_site_symmetry_order
_atom_site_calc_flag
_atom_site_refinement_flags_posn
_atom_site_refinement_flags_adp
_atom_site_refinement_flags_occupancy
_atom_site_disorder_assembly
_atom_site_disorder_group
Ru1 Ru 0.2211(8) 0.2065(4) 0.3769(3) 0.0372(10) Uani 0.549(6) 1 d . . P A 1
Co1 Co 0.1716(17) 0.2848(9) 0.1520(6) 0.0346(14) Uani 0.549(6) 1 d . . P A 1
Ru1' Ru 0.1740(13) 0.2779(7) 0.1679(5) 0.0346(14) Uani 0.451(6) 1 d . . P A 2
Co1' Co 0.2273(17) 0.1977(8) 0.3906(7) 0.0372(10) Uani 0.451(6) 1 d . . P A 2
Ru2 Ru 0.19822(7) 0.24411(4) 0.27285(4) 0.0366(3) Uani 1 1 d . . . . .
Cl1 Cl 0.2419(2) 0.16084(12) 0.49114(13) 0.0503(7) Uani 1 1 d . . . . .
Cl2 Cl 0.1460(2) 0.31811(13) 0.05076(12) 0.0484(7) Uani 1 1 d . . . . .
N1 N 0.1460(7) 0.1217(4) 0.3409(4) 0.042(2) Uani 1 1 d . . . . .
N2 N 0.0691(6) 0.1821(4) 0.2548(4) 0.038(2) Uani 1 1 d . . . . .
N3 N 0.0024(6) 0.2436(4) 0.1684(4) 0.039(2) Uani 1 1 d . . . . .
N4 N 0.3053(7) 0.2891(4) 0.4033(4) 0.040(2) Uani 1 1 d . . . . .
N5 N 0.3278(7) 0.3052(4) 0.2924(4) 0.041(2) Uani 1 1 d . . . . .
N6 N 0.3466(6) 0.3138(3) 0.1794(4) 0.036(2) Uani 1 1 d . . . . .
N7 N 0.3832(6) 0.1700(4) 0.3495(4) 0.039(2) Uani 1 1 d . . . . .
N8 N 0.3121(6) 0.1800(3) 0.2417(4) 0.035(2) Uani 1 1 d . . . . .
N9 N 0.2315(7) 0.1905(4) 0.1354(4) 0.041(2) Uani 1 1 d . . . . .
N10 N 0.0540(7) 0.2420(4) 0.3909(4) 0.037(2) Uani 1 1 d . . . . .
N11 N 0.0806(6) 0.3063(4) 0.3009(4) 0.036(2) Uani 1 1 d . . . . .
N12 N 0.1097(6) 0.3631(4) 0.2071(4) 0.039(2) Uani 1 1 d . . . . .
C1 C 0.1659(9) 0.0651(5) 0.3691(5) 0.050(3) Uani 1 1 d . . . . .
H1 H 0.2163 0.0623 0.4072 0.060 Uiso 1 1 calc R U . . .
C2 C 0.1150(10) 0.0122(5) 0.3439(6) 0.059(3) Uani 1 1 d . . . . .
H2 H 0.1305 -0.0270 0.3644 0.070 Uiso 1 1 calc R U . . .
C3 C 0.0430(9) 0.0156(5) 0.2901(5) 0.055(3) Uani 1 1 d . . . . .
H3 H 0.0056 -0.0209 0.2732 0.066 Uiso 1 1 calc R U . . .
C4 C 0.0243(9) 0.0712(5) 0.2603(5) 0.053(3) Uani 1 1 d . . . . .
H4 H -0.0243 0.0730 0.2214 0.063 Uiso 1 1 calc R U . . .
C5 C 0.0738(9) 0.1256(5) 0.2846(5) 0.044(3) Uani 1 1 d . . . . .
C6 C -0.0233(9) 0.1999(5) 0.2137(5) 0.040(3) Uani 1 1 d . . . . .
C7 C -0.1361(8) 0.1820(5) 0.2221(5) 0.050(3) Uani 1 1 d . . . . .
H7 H -0.1528 0.1526 0.2552 0.060 Uiso 1 1 calc R U . . .
C8 C -0.2245(9) 0.2068(5) 0.1825(5) 0.058(3) Uani 1 1 d . . . . .
H8 H -0.3021 0.1940 0.1877 0.069 Uiso 1 1 calc R U . . .
C9 C -0.1995(9) 0.2500(5) 0.1356(5) 0.047(3) Uani 1 1 d . . . . .
H9 H -0.2590 0.2665 0.1068 0.056 Uiso 1 1 calc R U . . .
C10 C -0.0867(8) 0.2690(5) 0.1307(5) 0.041(3) Uani 1 1 d . . . . .
H10 H -0.0702 0.3009 0.1001 0.049 Uiso 1 1 calc R U . . .
C11 C 0.3189(9) 0.3088(5) 0.4668(5) 0.052(3) Uani 1 1 d . . . . .
H11 H 0.2928 0.2824 0.5005 0.063 Uiso 1 1 calc R U . . .
C12 C 0.3684(9) 0.3649(5) 0.4847(6) 0.057(3) Uani 1 1 d . . . . .
H12 H 0.3759 0.3770 0.5296 0.068 Uiso 1 1 calc R U . . .
C13 C 0.4067(9) 0.4030(5) 0.4364(6) 0.058(3) Uani 1 1 d . . . . .
H13 H 0.4437 0.4414 0.4478 0.069 Uiso 1 1 calc R U . . .
C14 C 0.3916(8) 0.3858(5) 0.3718(5) 0.047(3) Uani 1 1 d . . . . .
H14 H 0.4136 0.4134 0.3381 0.056 Uiso 1 1 calc R U . . .
C15 C 0.3440(8) 0.3278(5) 0.3555(5) 0.042(3) Uani 1 1 d . . . . .
C16 C 0.3963(8) 0.3214(4) 0.2427(5) 0.038(3) Uani 1 1 d . . . . .
C17 C 0.5118(8) 0.3400(4) 0.2493(5) 0.041(3) Uani 1 1 d . . . . .
H17 H 0.5470 0.3452 0.2921 0.049 Uiso 1 1 calc R U . . .
C18 C 0.5743(9) 0.3506(5) 0.1967(5) 0.045(3) Uani 1 1 d . . . . .
H18 H 0.6525 0.3635 0.2030 0.054 Uiso 1 1 calc R U . . .
C19 C 0.5271(8) 0.3433(5) 0.1334(5) 0.048(3) Uani 1 1 d . . . . .
H19 H 0.5709 0.3503 0.0959 0.057 Uiso 1 1 calc R U . . .
C20 C 0.4121(9) 0.3250(5) 0.1281(5) 0.044(3) Uani 1 1 d . . . . .
H20 H 0.3773 0.3202 0.0851 0.053 Uiso 1 1 calc R U . . .
C21 C 0.4746(9) 0.1580(5) 0.3923(5) 0.050(3) Uani 1 1 d . . . . .
H21 H 0.4647 0.1655 0.4376 0.061 Uiso 1 1 calc R U . . .
C22 C 0.5764(9) 0.1366(5) 0.3754(6) 0.051(3) Uani 1 1 d . . . . .
H22 H 0.6366 0.1293 0.4079 0.061 Uiso 1 1 calc R U . . .
C23 C 0.5933(9) 0.1251(5) 0.3103(5) 0.049(3) Uani 1 1 d . . . . .
H23 H 0.6648 0.1088 0.2971 0.059 Uiso 1 1 calc R U . . .
C24 C 0.5048(9) 0.1377(5) 0.2644(5) 0.045(3) Uani 1 1 d . . . . .
H24 H 0.5158 0.1309 0.2191 0.054 Uiso 1 1 calc R U . . .
C25 C 0.4008(9) 0.1600(5) 0.2839(5) 0.040(3) Uani 1 1 d . . . . .
C26 C 0.2895(8) 0.1526(5) 0.1805(5) 0.044(3) Uani 1 1 d . . . . .
C27 C 0.3098(9) 0.0902(5) 0.1670(5) 0.053(3) Uani 1 1 d . . . . .
H27 H 0.3454 0.0639 0.1997 0.064 Uiso 1 1 calc R U . . .
C28 C 0.2777(10) 0.0668(6) 0.1058(6) 0.068(4) Uani 1 1 d . . . . .
H28 H 0.2942 0.0248 0.0949 0.081 Uiso 1 1 calc R U . . .
C29 C 0.2224(11) 0.1045(6) 0.0615(6) 0.072(4) Uani 1 1 d . . . . .
H29 H 0.1990 0.0887 0.0194 0.086 Uiso 1 1 calc R U . . .
C30 C 0.1998(9) 0.1651(5) 0.0766(5) 0.051(3) Uani 1 1 d . . . . .
H30 H 0.1603 0.1905 0.0445 0.061 Uiso 1 1 calc R U . . .
C31 C -0.0182(9) 0.2159(5) 0.4348(5) 0.049(3) Uani 1 1 d . . . . .
H31 H 0.0120 0.1844 0.4637 0.058 Uiso 1 1 calc R U . . .
C32 C -0.1297(10) 0.2326(6) 0.4389(5) 0.058(3) Uani 1 1 d . . . . .
H32 H -0.1767 0.2134 0.4701 0.069 Uiso 1 1 calc R U . . .
C33 C -0.1743(9) 0.2781(5) 0.3970(6) 0.056(3) Uani 1 1 d . . . . .
H33 H -0.2528 0.2905 0.3995 0.067 Uiso 1 1 calc R U . . .
C34 C -0.1084(9) 0.3050(5) 0.3528(5) 0.045(3) Uani 1 1 d . . . . .
H34 H -0.1391 0.3363 0.3239 0.055 Uiso 1 1 calc R U . . .
C35 C 0.0063(9) 0.2860(5) 0.3503(5) 0.043(3) Uani 1 1 d . . . . .
C36 C 0.0658(8) 0.3619(5) 0.2676(5) 0.039(3) Uani 1 1 d . . . . .
C37 C 0.0174(8) 0.4156(5) 0.2932(5) 0.047(3) Uani 1 1 d . . . . .
H37 H -0.0102 0.4149 0.3364 0.056 Uiso 1 1 calc R U . . .
C38 C 0.0093(9) 0.4686(5) 0.2573(6) 0.059(3) Uani 1 1 d . . . . .
H38 H -0.0267 0.5045 0.2744 0.070 Uiso 1 1 calc R U . . .
C39 C 0.0534(9) 0.4701(5) 0.1958(6) 0.057(3) Uani 1 1 d . . . . .
H39 H 0.0482 0.5071 0.1700 0.068 Uiso 1 1 calc R U . . .
C40 C 0.1055(9) 0.4173(5) 0.1720(6) 0.050(3) Uani 1 1 d . . . . .
H40 H 0.1391 0.4187 0.1304 0.060 Uiso 1 1 calc R U . . .
P1 P 0.7094(3) 0.48343(18) 0.36636(17) 0.0683(10) Uani 1 1 d . . . . .
F1 F 0.6932(6) 0.5033(3) 0.4397(3) 0.093(2) Uani 1 1 d . . . . .
F2 F 0.5754(5) 0.4870(3) 0.3504(4) 0.086(2) Uani 1 1 d . . . . .
F3 F 0.6916(7) 0.4122(4) 0.3874(4) 0.111(3) Uani 1 1 d . . . . .
F4 F 0.8440(6) 0.4788(4) 0.3825(4) 0.101(2) Uani 1 1 d . U . . .
F5 F 0.7246(6) 0.5535(4) 0.3478(4) 0.109(3) Uani 1 1 d . U . . .
F6 F 0.7268(8) 0.4625(5) 0.2948(5) 0.143(3) Uani 1 1 d . U . . .
C41 C 0.5655(15) 0.1035(8) 0.0501(5) 0.150(8) Uani 1 1 d D . . . .
H41A H 0.5075 0.0738 0.0658 0.180 Uiso 0.620(12) 1 calc R U P B 1
H41B H 0.6407 0.0937 0.0731 0.180 Uiso 0.620(12) 1 calc R U P B 1
H41C H 0.5431 0.0746 0.0852 0.180 Uiso 0.380(12) 1 calc R U P B 2
H41D H 0.6506 0.1017 0.0478 0.180 Uiso 0.380(12) 1 calc R U P B 2
Cl3 Cl 0.5264(3) 0.1765(2) 0.0697(2) 0.1128(14) Uani 1 1 d . . . . .
Cl4 Cl 0.5780(11) 0.0932(5) -0.0362(4) 0.138(3) Uani 0.620(12) 1 d D U P B 1
Cl4' Cl 0.5027(17) 0.0796(8) -0.0236(7) 0.138(3) Uani 0.380(12) 1 d D . P B 2
C42 C 0.7822(12) -0.0059(6) 0.4516(6) 0.085(4) Uani 1 1 d . . . . .
H42 H 0.8194 -0.0442 0.4711 0.102 Uiso 1 1 calc R U . . .
Cl5 Cl 0.8714(5) 0.0564(2) 0.4676(3) 0.1511(19) Uani 1 1 d . . . . .
Cl6 Cl 0.6485(4) 0.0064(2) 0.4887(2) 0.1390(18) Uani 1 1 d . . . . .
Cl7 Cl 0.7578(4) -0.0175(2) 0.3678(2) 0.1231(16) Uani 1 1 d . . . . .

loop_
_atom_site_aniso_label
_atom_site_aniso_U_11
_atom_site_aniso_U_22
_atom_site_aniso_U_33
_atom_site_aniso_U_23
_atom_site_aniso_U_13
_atom_site_aniso_U_12
Ru1 0.0473(12) 0.035(3) 0.028(3) 0.0058(17) -0.004(2) -0.0020(15)
Co1 0.0412(9) 0.039(3) 0.023(4) 0.010(3) 0.000(3) 0.0002(15)
Ru1' 0.0412(9) 0.039(3) 0.023(4) 0.010(3) 0.000(3) 0.0002(15)
Co1' 0.0473(12) 0.035(3) 0.028(3) 0.0058(17) -0.004(2) -0.0020(15)
Ru2 0.0423(5) 0.0372(5) 0.0298(5) 0.0008(4) -0.0012(4) -0.0017(4)
Cl1 0.0652(17) 0.0474(17) 0.0377(16) 0.0012(14) -0.0021(14) -0.0049(14)
Cl2 0.0484(15) 0.0611(19) 0.0356(16) 0.0083(14) 0.0027(13) 0.0037(14)
N1 0.046(5) 0.038(6) 0.044(6) -0.001(5) 0.010(4) -0.006(4)
N2 0.036(5) 0.038(5) 0.040(5) 0.005(4) 0.003(4) -0.006(4)
N3 0.045(5) 0.042(5) 0.028(5) -0.002(4) -0.005(4) -0.002(4)
N4 0.064(6) 0.039(5) 0.018(5) 0.000(4) -0.009(4) 0.002(5)
N5 0.046(5) 0.042(5) 0.035(5) 0.001(4) 0.008(4) -0.009(4)
N6 0.036(5) 0.036(5) 0.037(5) 0.004(4) 0.011(4) 0.001(4)
N7 0.038(5) 0.040(5) 0.038(5) 0.001(4) -0.015(4) 0.000(4)
N8 0.041(5) 0.036(5) 0.029(5) 0.001(4) -0.006(4) 0.001(4)
N9 0.052(5) 0.042(5) 0.028(5) -0.002(4) -0.003(4) -0.007(4)
N10 0.050(5) 0.034(5) 0.028(5) 0.000(4) 0.001(4) -0.002(4)
N11 0.044(5) 0.032(5) 0.033(5) -0.003(4) 0.008(4) 0.001(4)
N12 0.042(5) 0.031(5) 0.043(6) -0.001(4) 0.001(4) 0.003(4)
C1 0.061(7) 0.034(7) 0.054(8) 0.005(6) 0.007(6) 0.008(6)
C2 0.086(8) 0.024(6) 0.064(9) 0.001(6) -0.005(7) -0.004(6)
C3 0.063(7) 0.052(8) 0.048(8) 0.007(6) 0.003(6) -0.017(6)
C4 0.057(7) 0.054(8) 0.046(7) 0.000(6) -0.005(6) -0.005(6)
C5 0.063(7) 0.032(7) 0.035(7) -0.006(5) -0.009(6) -0.016(6)
C6 0.049(7) 0.040(7) 0.033(6) 0.002(5) 0.003(5) -0.009(5)
C7 0.043(7) 0.067(8) 0.038(7) 0.004(6) -0.003(5) -0.011(6)
C8 0.053(7) 0.079(9) 0.041(7) 0.006(7) -0.004(6) -0.012(7)
C9 0.041(6) 0.056(8) 0.044(7) -0.009(6) 0.003(5) 0.007(6)
C10 0.054(7) 0.038(6) 0.030(6) 0.000(5) -0.001(5) 0.002(6)
C11 0.070(8) 0.055(8) 0.031(7) 0.013(6) -0.008(6) -0.011(6)
C12 0.076(8) 0.048(8) 0.045(8) 0.001(6) 0.000(6) -0.021(7)
C13 0.067(8) 0.046(8) 0.060(9) -0.013(7) 0.005(7) -0.007(6)
C14 0.045(6) 0.055(8) 0.042(7) -0.006(6) 0.014(6) -0.003(6)
C15 0.048(6) 0.035(6) 0.041(7) -0.010(6) -0.016(6) -0.002(5)
C16 0.041(6) 0.028(6) 0.043(7) -0.002(5) -0.012(5) 0.008(5)
C17 0.041(6) 0.043(7) 0.037(7) -0.002(5) -0.009(5) -0.005(5)
C18 0.041(6) 0.048(7) 0.046(7) 0.003(6) 0.007(6) -0.007(5)
C19 0.045(7) 0.059(8) 0.041(7) 0.004(6) 0.009(6) -0.001(6)
C20 0.055(7) 0.046(7) 0.031(6) -0.002(5) 0.001(5) 0.011(6)
C21 0.044(7) 0.059(8) 0.048(7) 0.004(6) -0.003(6) -0.001(6)
C22 0.038(7) 0.059(8) 0.055(8) 0.005(6) -0.017(6) 0.002(6)
C23 0.055(7) 0.045(7) 0.048(8) 0.015(6) 0.005(6) 0.011(6)
C24 0.053(7) 0.040(7) 0.042(7) 0.003(5) 0.003(6) 0.001(6)
C25 0.049(7) 0.034(6) 0.037(7) -0.001(5) 0.002(6) -0.003(5)
C26 0.050(7) 0.040(7) 0.044(7) -0.012(6) 0.008(6) -0.002(6)
C27 0.074(8) 0.044(7) 0.040(7) 0.006(6) -0.011(6) 0.010(6)
C28 0.091(9) 0.046(8) 0.065(9) -0.016(7) -0.018(8) 0.010(7)
C29 0.094(10) 0.080(10) 0.039(8) -0.030(7) -0.018(7) 0.015(8)
C30 0.061(7) 0.055(8) 0.036(7) -0.005(6) -0.007(6) 0.011(6)
C31 0.049(7) 0.055(8) 0.042(7) 0.005(6) -0.004(6) -0.003(6)
C32 0.057(8) 0.072(9) 0.046(7) 0.008(7) 0.018(6) -0.004(7)
C33 0.057(7) 0.059(8) 0.052(8) 0.007(7) 0.007(6) 0.001(6)
C34 0.055(7) 0.051(7) 0.031(6) 0.010(6) 0.002(6) 0.006(6)
C35 0.055(7) 0.044(7) 0.031(6) 0.000(6) 0.000(6) 0.001(6)
C36 0.040(6) 0.038(7) 0.040(7) 0.002(6) 0.005(5) -0.004(5)
C37 0.057(7) 0.042(7) 0.041(7) -0.001(6) 0.009(6) 0.002(6)
C38 0.061(7) 0.052(8) 0.064(9) -0.001(7) 0.018(7) 0.004(6)
C39 0.060(7) 0.052(8) 0.058(8) 0.015(7) 0.008(6) 0.005(6)
C40 0.058(7) 0.038(7) 0.056(8) 0.014(6) 0.017(6) -0.006(6)
P1 0.064(2) 0.086(3) 0.054(2) -0.001(2) -0.0166(18) 0.013(2)
F1 0.124(6) 0.079(5) 0.078(5) -0.012(4) 0.019(5) 0.012(5)
F2 0.061(4) 0.081(5) 0.114(6) 0.044(5) -0.015(4) -0.008(4)
F3 0.134(7) 0.070(6) 0.125(7) -0.011(5) -0.035(6) 0.036(5)
F4 0.078(4) 0.125(5) 0.099(4) -0.033(4) -0.009(4) 0.020(4)
F5 0.096(4) 0.103(5) 0.124(5) 0.034(4) -0.029(4) -0.021(4)
F6 0.134(5) 0.182(6) 0.115(5) -0.026(5) 0.009(4) -0.021(5)
C41 0.147(16) 0.092(14) 0.21(2) 0.012(15) 0.051(16) 0.012(12)
Cl3 0.107(3) 0.126(4) 0.106(3) 0.011(3) 0.003(3) 0.003(3)
Cl4 0.151(6) 0.137(5) 0.124(4) -0.014(4) -0.022(4) -0.008(5)
Cl4' 0.151(6) 0.137(5) 0.124(4) -0.014(4) -0.022(4) -0.008(5)
C42 0.129(11) 0.070(10) 0.056(9) 0.013(8) 0.019(9) 0.011(9)
Cl5 0.166(4) 0.116(4) 0.171(5) -0.004(4) 0.004(4) -0.010(4)
Cl6 0.161(4) 0.127(4) 0.132(4) 0.031(3) 0.036(3) 0.056(3)
Cl7 0.157(4) 0.123(4) 0.090(3) 0.003(3) 0.011(3) 0.060(3)

loop_
_atom_type_symbol
_atom_type_description
_atom_type_scat_dispersion_real
_atom_type_scat_dispersion_imag
_atom_type_scat_source
C C 0.0033 0.0016 'International Tables Vol C Tables 4.2.6.8 and 6.1.1.4'
H H 0.0000 0.0000 'International Tables Vol C Tables 4.2.6.8 and 6.1.1.4'
N N 0.0061 0.0033 'International Tables Vol C Tables 4.2.6.8 and 6.1.1.4'
F F 0.0171 0.0103 'International Tables Vol C Tables 4.2.6.8 and 6.1.1.4'
P P 0.1023 0.0942 'International Tables Vol C Tables 4.2.6.8 and 6.1.1.4'
Cl Cl 0.1484 0.1585 'International Tables Vol C Tables 4.2.6.8 and 6.1.1.4'
Co Co 0.3494 0.9721 'International Tables Vol C Tables 4.2.6.8 and 6.1.1.4'
Ru Ru -1.2594 0.8363 'International Tables Vol C Tables 4.2.6.8 and 6.1.1.4'

loop_
_geom_angle_atom_site_label_1
_geom_angle_atom_site_label_2
_geom_angle_atom_site_label_3
_geom_angle
N4 Ru1 N10 94.6(5)
N4 Ru1 N1 173.8(6)
N10 Ru1 N1 89.5(5)
N4 Ru1 N7 88.4(5)
N10 Ru1 N7 172.5(5)
N1 Ru1 N7 87.0(5)
N4 Ru1 Ru2 88.3(3)
N10 Ru1 Ru2 86.1(3)
N1 Ru1 Ru2 87.4(4)
N7 Ru1 Ru2 87.1(4)
N4 Ru1 Cl1 94.0(4)
N10 Ru1 Cl1 93.5(4)
N1 Ru1 Cl1 90.3(3)
N7 Ru1 Cl1 93.1(3)
Ru2 Ru1 Cl1 177.7(5)
N12 Co1 N6 88.5(8)
N12 Co1 N9 157.2(6)
N6 Co1 N9 90.3(8)
N12 Co1 Cl2 101.7(7)
N6 Co1 Cl2 103.4(7)
N9 Co1 Cl2 100.8(7)
N12 Co1 N3 84.9(8)
N6 Co1 N3 155.4(6)
N9 Co1 N3 86.8(8)
Cl2 Co1 N3 101.2(7)
N12 Co1 Ru2 78.3(5)
N6 Co1 Ru2 77.7(5)
N9 Co1 Ru2 79.2(5)
Cl2 Co1 Ru2 178.9(10)
N3 Co1 Ru2 77.7(5)
N9 Ru1' N3 90.3(6)
N9 Ru1' N12 175.6(6)
N3 Ru1' N12 87.1(6)
N9 Ru1' N6 92.6(6)
N3 Ru1' N6 173.4(6)
N12 Ru1' N6 89.6(6)
N9 Ru1' Ru2 89.2(5)
N3 Ru1' Ru2 87.6(5)
N12 Ru1' Ru2 87.2(5)
N6 Ru1' Ru2 86.6(5)
N9 Ru1' Cl2 92.0(5)
N3 Ru1' Cl2 92.6(5)
N12 Ru1' Cl2 91.7(5)
N6 Ru1' Cl2 93.2(5)
Ru2 Ru1' Cl2 178.8(7)
N7 Co1' N1 88.0(8)
N7 Co1' N4 86.6(8)
N1 Co1' N4 157.9(7)
N7 Co1' Cl1 103.9(7)
N1 Co1' Cl1 100.5(7)
N4 Co1' Cl1 101.6(7)
N7 Co1' N10 155.8(7)
N1 Co1' N10 87.1(7)
N4 Co1' N10 89.1(8)
Cl1 Co1' N10 100.3(8)
N7 Co1' Ru2 79.5(6)
N1 Co1' Ru2 79.6(5)
N4 Co1' Ru2 78.4(5)
Cl1 Co1' Ru2 176.6(10)
N10 Co1' Ru2 76.3(4)
N11 Ru2 N5 91.3(3)
N11 Ru2 N2 88.9(3)
N5 Ru2 N2 179.0(3)
N11 Ru2 N8 177.6(3)
N5 Ru2 N8 90.7(3)
N2 Ru2 N8 89.1(3)
N11 Ru2 Ru1' 90.1(4)
N5 Ru2 Ru1' 92.0(4)
N2 Ru2 Ru1' 89.0(4)
N8 Ru2 Ru1' 88.5(4)
N11 Ru2 Ru1 91.2(3)
N5 Ru2 Ru1 89.7(3)
N2 Ru2 Ru1 89.3(3)
N8 Ru2 Ru1 90.2(3)
N11 Ru2 Co1' 92.9(5)
N5 Ru2 Co1' 90.3(5)
N2 Ru2 Co1' 88.7(5)
N8 Ru2 Co1' 88.4(5)
Ru1' Ru2 Co1' 176.1(6)
N11 Ru2 Co1 89.8(5)
N5 Ru2 Co1 91.2(5)
N2 Ru2 Co1 89.8(5)
N8 Ru2 Co1 88.8(5)
Ru1 Ru2 Co1 178.7(5)
C1 N1 C5 119.2(9)
C1 N1 Co1' 115.0(8)
C5 N1 Co1' 125.8(7)
C1 N1 Ru1 123.9(7)
C5 N1 Ru1 116.9(7)
C5 N2 C6 122.1(8)
C5 N2 Ru2 119.6(6)
C6 N2 Ru2 118.3(6)
C6 N3 C10 118.1(8)
C6 N3 Ru1' 118.6(7)
C10 N3 Ru1' 122.8(7)
C6 N3 Co1 127.5(7)
C10 N3 Co1 114.2(7)
C11 N4 C15 117.3(8)
C11 N4 Ru1 122.7(7)
C15 N4 Ru1 119.8(6)
C11 N4 Co1' 115.0(8)
C15 N4 Co1' 127.7(7)
C16 N5 C15 123.1(8)
C16 N5 Ru2 118.3(6)
C15 N5 Ru2 118.6(7)
C20 N6 C16 118.3(8)
C20 N6 Ru1' 122.6(7)
C16 N6 Ru1' 118.9(7)
C20 N6 Co1 114.1(7)
C16 N6 Co1 127.6(7)
C21 N7 C25 116.3(8)
C21 N7 Co1' 116.9(8)
C25 N7 Co1' 126.7(7)
C21 N7 Ru1 124.7(7)
C25 N7 Ru1 119.0(6)
C25 N8 C26 122.0(8)
C25 N8 Ru2 119.6(6)
C26 N8 Ru2 118.0(6)
C30 N9 C26 117.2(9)
C30 N9 Ru1' 124.1(8)
C26 N9 Ru1' 117.8(7)
C30 N9 Co1 116.0(8)
C26 N9 Co1 126.6(7)
C35 N10 C31 116.0(8)
C35 N10 Ru1 121.2(7)
C31 N10 Ru1 122.2(7)
C35 N10 Co1' 129.6(8)
C31 N10 Co1' 114.1(7)
C36 N11 C35 123.2(8)
C36 N11 Ru2 120.2(7)
C35 N11 Ru2 116.1(6)
C36 N12 C40 119.2(9)
C36 N12 Ru1' 118.4(7)
C40 N12 Ru1' 122.4(8)
C36 N12 Co1 127.3(8)
C40 N12 Co1 113.2(8)
N1 C1 C2 121.5(10)
C3 C2 C1 119.9(11)
C2 C3 C4 119.5(11)
C3 C4 C5 122.0(10)
N2 C5 C4 126.0(10)
N2 C5 N1 115.7(8)
C4 C5 N1 117.9(10)
N3 C6 N2 114.4(8)
N3 C6 C7 121.0(9)
N2 C6 C7 124.0(9)
C8 C7 C6 120.1(10)
C9 C8 C7 119.4(10)
C8 C9 C10 119.0(10)
N3 C10 C9 122.2(9)
N4 C11 C12 123.4(10)
C13 C12 C11 118.6(11)
C12 C13 C14 119.9(11)
C13 C14 C15 120.0(10)
N4 C15 N5 114.5(8)
N4 C15 C14 120.7(9)
N5 C15 C14 124.8(10)
N5 C16 N6 115.3(8)
N5 C16 C17 126.3(9)
N6 C16 C17 118.2(9)
C18 C17 C16 121.6(10)
C17 C18 C19 121.4(10)
C18 C19 C20 116.0(10)
N6 C20 C19 124.5(9)
C22 C21 N7 125.0(11)
C21 C22 C23 118.9(10)
C22 C23 C24 118.8(10)
C25 C24 C23 120.5(10)
C24 C25 N8 124.6(10)
C24 C25 N7 120.5(9)
N8 C25 N7 114.5(9)
N9 C26 C27 121.3(9)
N9 C26 N8 114.4(9)
C27 C26 N8 123.9(10)
C28 C27 C26 119.2(10)
C29 C28 C27 119.1(11)
C28 C29 C30 120.7(11)
N9 C30 C29 122.5(10)
C32 C31 N10 123.3(10)
C31 C32 C33 118.7(11)
C34 C33 C32 120.7(10)
C33 C34 C35 118.4(10)
N10 C35 C34 122.8(10)
N10 C35 N11 113.7(9)
C34 C35 N11 123.2(9)
N12 C36 N11 114.9(9)
N12 C36 C37 120.1(10)
N11 C36 C37 124.9(10)
C38 C37 C36 120.6(11)
C37 C38 C39 119.6(11)
C38 C39 C40 119.2(11)
N12 C40 C39 121.3(11)
F6 P1 F5 91.7(6)
F6 P1 F2 89.6(5)
F5 P1 F2 91.4(4)
F6 P1 F1 178.7(6)
F5 P1 F1 89.4(5)
F2 P1 F1 91.1(4)
F6 P1 F4 90.2(5)
F5 P1 F4 89.4(5)
F2 P1 F4 179.2(5)
F1 P1 F4 89.0(4)
F6 P1 F3 90.0(5)
F5 P1 F3 178.2(6)
F2 P1 F3 87.8(4)
F1 P1 F3 88.9(4)
F4 P1 F3 91.3(4)
Cl3 C41 Cl4' 112.2(11)
Cl3 C41 Cl4 112.6(9)
Cl5 C42 Cl7 111.6(8)
Cl5 C42 Cl6 109.5(8)
Cl7 C42 Cl6 109.6(8)

loop_
_geom_bond_atom_site_label_1
_geom_bond_atom_site_label_2
_geom_bond_distance
Ru1 N4 2.078(12)
Ru1 N10 2.112(12)
Ru1 N1 2.130(12)
Ru1 N7 2.133(13)
Ru1 Ru2 2.270(5)
Ru1 Cl1 2.523(6)
Co1 N12 2.16(2)
Co1 N6 2.17(2)
Co1 N9 2.17(2)
Co1 Cl2 2.187(11)
Co1 N3 2.19(2)
Co1 Ru2 2.614(11)
Ru1' N9 2.105(17)
Ru1' N3 2.119(16)
Ru1' N12 2.140(17)
Ru1' N6 2.144(16)
Ru1' Ru2 2.260(8)
Ru1' Cl2 2.541(8)
Co1' N7 2.11(2)
Co1' N1 2.11(2)
Co1' N4 2.17(2)
Co1' Cl1 2.193(12)
Co1' N10 2.22(2)
Co1' Ru2 2.601(12)
Ru2 N11 2.008(7)
Ru2 N5 2.017(8)
Ru2 N2 2.020(7)
Ru2 N8 2.028(8)
N1 C1 1.356(12)
N1 C5 1.386(12)
N2 C5 1.354(12)
N2 C6 1.379(11)
N3 C6 1.358(12)
N3 C10 1.369(11)
N4 C11 1.362(12)
N4 C15 1.372(12)
N5 C16 1.361(12)
N5 C15 1.375(12)
N6 C20 1.344(11)
N6 C16 1.395(11)
N7 C21 1.362(11)
N7 C25 1.378(12)
N8 C25 1.374(11)
N8 C26 1.391(12)
N9 C30 1.349(12)
N9 C26 1.376(12)
N10 C35 1.354(12)
N10 C31 1.372(12)
N11 C36 1.377(12)
N11 C35 1.423(12)
N12 C36 1.355(12)
N12 C40 1.362(12)
C1 C2 1.366(13)
C2 C3 1.346(13)
C3 C4 1.350(14)
C4 C5 1.380(13)
C6 C7 1.381(13)
C7 C8 1.378(13)
C8 C9 1.372(14)
C9 C10 1.377(13)
C11 C12 1.374(14)
C12 C13 1.368(14)
C13 C14 1.370(13)
C14 C15 1.393(13)
C16 C17 1.396(12)
C17 C18 1.342(13)
C18 C19 1.383(13)
C19 C20 1.387(13)
C21 C22 1.325(13)
C22 C23 1.372(14)
C23 C24 1.380(13)
C24 C25 1.372(13)
C26 C27 1.388(13)
C27 C28 1.377(14)
C28 C29 1.348(15)
C29 C30 1.363(15)
C31 C32 1.347(13)
C32 C33 1.379(14)
C33 C34 1.339(13)
C34 C35 1.393(13)
C36 C37 1.392(13)
C37 C38 1.351(14)
C38 C39 1.377(14)
C39 C40 1.382(14)
P1 F6 1.547(10)
P1 F5 1.559(8)
P1 F2 1.571(6)
P1 F1 1.573(7)
P1 F4 1.580(7)
P1 F3 1.601(8)
C41 Cl3 1.682(15)
C41 Cl4' 1.714(9)
C41 Cl4 1.783(9)
C42 Cl5 1.709(14)
C42 Cl7 1.732(12)
C42 Cl6 1.776(13)
